data_9001838
loop_
_publ_author_name
'Yang, H.'
'Downs, R. T.'
'Finger, L. W.'
'Hazen, R. M.'
'Prewitt, C. T.'

_publ_section_title
;
 Compressibility and crystal structure of kyanite, Al2SiO5, at high pressure
 Sample: at P = 2.54 GPa
;
_journal_name_full 'American Mineralogist'
_journal_page_first 467
_journal_page_last 474
_journal_volume 82
_journal_year 1997
_chemical_formula_sum 'Al2 O5 Si'
_chemical_name_mineral Kyanite
_space_group_IT_number 2
_symmetry_space_group_name_Hall '-P 1'
_symmetry_space_group_name_H-M 'P -1'
_cell_angle_alpha 90.031
_cell_angle_beta 101.098
_cell_angle_gamma 105.987
_cell_length_a 7.0896
_cell_length_b 7.8173
_cell_length_c 5.5497
_cell_formula_units_Z 4
_cell_volume 289.680
_database_code_amcsd 0001894
_diffrn_ambient_pressure 2.54e+06
_exptl_crystal_density_diffrn 3.716
_cod_original_formula_sum 'Al2 Si O5'
_cod_database_code 9001838

loop_
_space_group_symop_operation_xyz
x,y,z
-x,-y,-z

loop_
_atom_site_label
_atom_site_fract_x
_atom_site_fract_y
_atom_site_fract_z
_atom_site_U_iso_or_equiv
Al1 0.32450 0.70380 0.45720 0.00532
Al2 0.29730 0.69900 0.95070 0.00481
Al3 0.09970 0.38620 0.64080 0.00507
Al4 0.11160 0.91700 0.16420 0.00532
Si1 0.29640 0.06460 0.70570 0.00456
Si2 0.29180 0.33220 0.19060 0.00494
O1 0.10960 0.14770 0.13080 0.00659
O2 0.12230 0.68380 0.17860 0.00519
O3 0.27620 0.45520 0.95560 0.00494
O4 0.28380 0.93680 0.93720 0.00659
O5 0.10820 0.15180 0.66790 0.00545
O6 0.12160 0.63120 0.64000 0.00684
O7 0.28170 0.44520 0.42910 0.00747
O8 0.29230 0.94800 0.46590 0.00570
O9 0.50050 0.27310 0.24400 0.00785
O10 0.50130 0.23150 0.75530 0.00735

loop_
_cod_related_entry_id
_cod_related_entry_database
_cod_related_entry_code
1 AMCSD 0001894
